data_7207902
loop_
_publ_author_name
'Bohlender, Carmen'
'Wolfram, Martin'
'Goerls, Helmar'
'Imhof, Wolfgang'
'Menzel, Roberto'
'Baumgaertel, Anja'
'Schubert, Ulrich S.'
'Mueller, Ulrike'
'Frigge, Martina'
'Schnabelrauch, Matthias'
'Wyrwa, Ralf'
'Schiller, Alexander'

_publ_section_title
;
 Light-triggered NO release from a nanofibrous non-woven
;
_journal_issue 18
_journal_name_full 'Journal of Materials Chemistry'
_journal_page_first 8785
_journal_paper_doi 10.1039/c2jm15410b
_journal_volume 22
_journal_year 2012
_chemical_formula_moiety 'C12 H16 N6 O2'
_chemical_formula_sum 'C12 H16 N6 O2'
_chemical_formula_weight 276.31
_space_group_IT_number 14
_symmetry_cell_setting monoclinic
_symmetry_space_group_name_Hall '-P 2ybc'
_symmetry_space_group_name_H-M 'P 1 21/c 1'
_atom_sites_solution_hydrogens geom
_atom_sites_solution_primary direct
_atom_sites_solution_secondary difmap
_audit_creation_method SHELXL-97
_cell_angle_alpha 90.00
_cell_angle_beta 105.698(3)
_cell_angle_gamma 90.00
_cell_formula_units_Z 4
_cell_length_a 10.3673(5)
_cell_length_b 14.6310(8)
_cell_length_c 9.1018(5)
_cell_measurement_reflns_used 8888
_cell_measurement_temperature 133(2)
_cell_measurement_theta_max 27.49
_cell_measurement_theta_min 2.04
_cell_volume 1329.10(12)
_computing_cell_refinement DENZO
_computing_data_collection COLLECT
_computing_data_reduction DENZO
_computing_molecular_graphics SHELXTL/PC
_computing_publication_material SHELXL-97
_computing_structure_refinement 'SHELXL-97 (Sheldrick, 2008)'
_computing_structure_solution 'SHELXS-97 (Sheldrick, 2008)'
_diffrn_ambient_temperature 133(2)
_diffrn_measured_fraction_theta_full 0.994
_diffrn_measured_fraction_theta_max 0.994
_diffrn_measurement_device_type KappaCCD
_diffrn_measurement_method 'phi- + omega-scan'
_diffrn_radiation_monochromator graphite
_diffrn_radiation_source 'fine-focus sealed tube'
_diffrn_radiation_type MoK\a
_diffrn_radiation_wavelength 0.71073
_diffrn_reflns_av_R_equivalents 0.0470
_diffrn_reflns_av_sigmaI/netI 0.0554
_diffrn_reflns_limit_h_max 13
_diffrn_reflns_limit_h_min -13
_diffrn_reflns_limit_k_max 16
_diffrn_reflns_limit_k_min -18
_diffrn_reflns_limit_l_max 11
_diffrn_reflns_limit_l_min -11
_diffrn_reflns_number 8888
_diffrn_reflns_theta_full 27.49
_diffrn_reflns_theta_max 27.49
_diffrn_reflns_theta_min 2.04
_exptl_absorpt_coefficient_mu 0.099
_exptl_absorpt_correction_type none
_exptl_crystal_colour colourless
_exptl_crystal_density_diffrn 1.381
_exptl_crystal_density_method 'not measured'
_exptl_crystal_description prism
_exptl_crystal_F_000 584
_exptl_crystal_size_max 0.04
_exptl_crystal_size_mid 0.04
_exptl_crystal_size_min 0.04
_refine_diff_density_max 0.191
_refine_diff_density_min -0.307
_refine_diff_density_rms 0.050
_refine_ls_extinction_method none
_refine_ls_goodness_of_fit_ref 0.956
_refine_ls_hydrogen_treatment refall
_refine_ls_matrix_type full
_refine_ls_number_parameters 245
_refine_ls_number_reflns 3032
_refine_ls_number_restraints 0
_refine_ls_restrained_S_all 0.956
_refine_ls_R_factor_all 0.0758
_refine_ls_R_factor_gt 0.0426
_refine_ls_shift/su_max 0.001
_refine_ls_shift/su_mean 0.000
_refine_ls_structure_factor_coef Fsqd
_refine_ls_weighting_details 'calc w=1/[\s^2^(Fo^2^)+(0.0666P)^2^+0.0000P] where P=(Fo^2^+2Fc^2^)/3'
_refine_ls_weighting_scheme calc
_refine_ls_wR_factor_gt 0.0952
_refine_ls_wR_factor_ref 0.1098
_reflns_number_gt 2106
_reflns_number_total 3032
_reflns_threshold_expression >2sigma(I)
_cod_data_source_file c2jm15410b.txt
_cod_data_source_block FO4004
_cod_original_sg_symbol_H-M 'P 21/c'
_cod_database_code 7207902

loop_
_symmetry_equiv_pos_as_xyz
'x, y, z'
'-x, y+1/2, -z+1/2'
'-x, -y, -z'
'x, -y-1/2, z-1/2'

loop_
_atom_site_label
_atom_site_type_symbol
_atom_site_fract_x
_atom_site_fract_y
_atom_site_fract_z
_atom_site_U_iso_or_equiv
_atom_site_adp_type
_atom_site_occupancy
_atom_site_symmetry_multiplicity
_atom_site_calc_flag
O1A O 1.13019(9) 0.60068(7) 0.77689(11) 0.0270(3) Uani 1 1 d
N1A N 0.94955(12) 0.50956(8) 0.68350(13) 0.0233(3) Uani 1 1 d
H1NA H 0.8696(17) 0.4916(11) 0.6920(19) 0.033(5) Uiso 1 1 d
N2A N 0.84009(11) 0.57347(8) 0.91888(13) 0.0239(3) Uani 1 1 d
N3A N 1.01407(11) 0.66653(8) 1.00890(13) 0.0226(3) Uani 1 1 d
C1A C 1.00789(14) 0.46924(10) 0.56982(16) 0.0230(3) Uani 1 1 d
H1AB H 0.9614(13) 0.4101(10) 0.5412(16) 0.020(4) Uiso 1 1 d
H1AA H 1.1044(16) 0.4583(10) 0.6174(17) 0.030(4) Uiso 1 1 d
C2A C 1.01985(13) 0.57127(10) 0.78239(16) 0.0211(3) Uani 1 1 d
C3A C 0.95632(13) 0.60284(9) 0.90141(15) 0.0208(3) Uani 1 1 d
C4A C 0.82305(15) 0.62039(10) 1.04297(17) 0.0268(3) Uani 1 1 d
H4A H 0.7423(15) 0.6106(11) 1.0813(18) 0.034(4) Uiso 1 1 d
C5A C 0.92897(14) 0.67738(11) 1.09876(17) 0.0261(3) Uani 1 1 d
H5A H 0.9476(14) 0.7185(11) 1.1838(18) 0.030(4) Uiso 1 1 d
C6A C 1.14362(15) 0.71342(11) 1.03488(19) 0.0287(4) Uani 1 1 d
H6AC H 1.1512(14) 0.7455(11) 0.9397(19) 0.034(4) Uiso 1 1 d
H6AB H 1.1495(15) 0.7556(12) 1.123(2) 0.037(4) Uiso 1 1 d
H6AA H 1.2200(15) 0.6711(13) 1.0615(19) 0.042(5) Uiso 1 1 d
O1B O 0.40219(10) 0.36813(7) 0.75588(12) 0.0304(3) Uani 1 1 d
N1B N 0.58672(12) 0.45289(9) 0.85996(13) 0.0229(3) Uani 1 1 d
H1NB H 0.6573(16) 0.4809(11) 0.8465(18) 0.030(4) Uiso 1 1 d
N2B N 0.66680(11) 0.42976(8) 0.58744(13) 0.0235(3) Uani 1 1 d
N3B N 0.47699(11) 0.35694(8) 0.47547(13) 0.0219(3) Uani 1 1 d
C1B C 0.55095(14) 0.46213(11) 1.00338(16) 0.0230(3) Uani 1 1 d
H1BB H 0.5085(13) 0.4028(11) 1.0269(17) 0.022(4) Uiso 1 1 d
H1BA H 0.6318(15) 0.4752(10) 1.0857(17) 0.024(4) Uiso 1 1 d
C2B C 0.50622(13) 0.40530(10) 0.74518(16) 0.0221(3) Uani 1 1 d
C3B C 0.55110(13) 0.39857(9) 0.60460(16) 0.0211(3) Uani 1 1 d
C4B C 0.66473(14) 0.40740(10) 0.44018(17) 0.0251(3) Uani 1 1 d
H4B H 0.7387(16) 0.4231(10) 0.3944(18) 0.030(4) Uiso 1 1 d
C5B C 0.54926(14) 0.36238(10) 0.37138(17) 0.0248(3) Uani 1 1 d
H5B H 0.5159(14) 0.3381(11) 0.2743(19) 0.034(4) Uiso 1 1 d
C6B C 0.34172(15) 0.31841(13) 0.4433(2) 0.0314(4) Uani 1 1 d
H6BC H 0.3256(15) 0.2876(12) 0.342(2) 0.039(5) Uiso 1 1 d
H6BB H 0.3377(17) 0.2745(14) 0.527(2) 0.053(6) Uiso 1 1 d
H6A H 0.2747(17) 0.3654(14) 0.440(2) 0.051(5) Uiso 1 1 d

loop_
_atom_site_aniso_label
_atom_site_aniso_U_11
_atom_site_aniso_U_22
_atom_site_aniso_U_33
_atom_site_aniso_U_23
_atom_site_aniso_U_13
_atom_site_aniso_U_12
O1A 0.0234(5) 0.0342(6) 0.0272(6) -0.0031(5) 0.0136(4) -0.0050(4)
N1A 0.0212(6) 0.0292(7) 0.0224(6) -0.0034(5) 0.0111(5) -0.0018(5)
N2A 0.0230(6) 0.0272(7) 0.0244(6) -0.0001(5) 0.0116(5) 0.0009(5)
N3A 0.0209(6) 0.0249(7) 0.0235(6) -0.0005(5) 0.0087(5) 0.0021(5)
C1A 0.0226(7) 0.0260(8) 0.0232(7) -0.0025(6) 0.0113(6) -0.0009(6)
C2A 0.0206(7) 0.0245(7) 0.0200(7) 0.0026(6) 0.0083(6) 0.0028(6)
C3A 0.0219(7) 0.0221(7) 0.0194(7) 0.0005(6) 0.0075(6) 0.0015(5)
C4A 0.0275(8) 0.0301(8) 0.0275(8) -0.0008(6) 0.0158(7) 0.0026(6)
C5A 0.0291(8) 0.0278(8) 0.0241(7) -0.0044(7) 0.0118(7) 0.0030(6)
C6A 0.0245(8) 0.0301(9) 0.0321(9) -0.0067(7) 0.0084(7) -0.0034(6)
O1B 0.0294(6) 0.0382(6) 0.0287(6) -0.0055(5) 0.0165(5) -0.0100(5)
N1B 0.0219(6) 0.0296(7) 0.0207(6) -0.0017(5) 0.0117(5) -0.0020(5)
N2B 0.0235(6) 0.0282(7) 0.0226(6) -0.0006(5) 0.0125(5) 0.0002(5)
N3B 0.0215(6) 0.0241(7) 0.0220(6) -0.0016(5) 0.0091(5) -0.0005(5)
C1B 0.0234(7) 0.0306(8) 0.0174(7) -0.0009(6) 0.0096(6) -0.0010(6)
C2B 0.0213(7) 0.0245(8) 0.0233(7) 0.0012(6) 0.0109(6) 0.0021(6)
C3B 0.0223(7) 0.0212(7) 0.0213(7) -0.0006(6) 0.0085(6) 0.0002(5)
C4B 0.0262(8) 0.0291(8) 0.0243(8) 0.0013(6) 0.0145(6) 0.0016(6)
C5B 0.0294(8) 0.0273(8) 0.0208(8) -0.0017(6) 0.0119(7) 0.0025(6)
C6B 0.0239(8) 0.0395(10) 0.0313(9) -0.0078(8) 0.0085(7) -0.0063(7)

loop_
_atom_type_symbol
_atom_type_description
_atom_type_scat_dispersion_real
_atom_type_scat_dispersion_imag
_atom_type_scat_source
C C 0.0033 0.0016 'International Tables Vol C Tables 4.2.6.8 and 6.1.1.4'
H H 0.0000 0.0000 'International Tables Vol C Tables 4.2.6.8 and 6.1.1.4'
N N 0.0061 0.0033 'International Tables Vol C Tables 4.2.6.8 and 6.1.1.4'
O O 0.0106 0.0060 'International Tables Vol C Tables 4.2.6.8 and 6.1.1.4'

loop_
_geom_angle_atom_site_label_1
_geom_angle_atom_site_label_2
_geom_angle_atom_site_label_3
_geom_angle
_geom_angle_site_symmetry_1
_geom_angle_site_symmetry_3
C2A N1A C1A 119.61(12) . .
C2A N1A H1NA 119.2(11) . .
C1A N1A H1NA 121.1(11) . .
C3A N2A C4A 105.03(12) . .
C5A N3A C3A 106.22(12) . .
C5A N3A C6A 124.07(13) . .
C3A N3A C6A 129.65(12) . .
N1A C1A C1A 112.34(15) . 3_766
N1A C1A H1AB 105.9(8) . .
C1A C1A H1AB 111.1(8) 3_766 .
N1A C1A H1AA 108.6(9) . .
C1A C1A H1AA 109.1(9) 3_766 .
H1AB C1A H1AA 109.7(12) . .
O1A C2A N1A 123.21(13) . .
O1A C2A C3A 121.28(13) . .
N1A C2A C3A 115.51(12) . .
N2A C3A N3A 111.76(12) . .
N2A C3A C2A 125.60(12) . .
N3A C3A C2A 122.64(12) . .
C5A C4A N2A 110.02(13) . .
C5A C4A H4A 128.6(9) . .
N2A C4A H4A 121.4(10) . .
C4A C5A N3A 106.97(13) . .
C4A C5A H5A 130.7(9) . .
N3A C5A H5A 122.4(9) . .
N3A C6A H6AC 111.1(8) . .
N3A C6A H6AB 105.7(9) . .
H6AC C6A H6AB 113.7(13) . .
N3A C6A H6AA 112.8(10) . .
H6AC C6A H6AA 105.1(14) . .
H6AB C6A H6AA 108.7(13) . .
C2B N1B C1B 119.36(12) . .
C2B N1B H1NB 120.1(11) . .
C1B N1B H1NB 120.5(11) . .
C3B N2B C4B 104.83(12) . .
C5B N3B C3B 106.65(12) . .
C5B N3B C6B 124.15(13) . .
C3B N3B C6B 129.07(13) . .
N1B C1B C1B 111.96(15) . 3_667
N1B C1B H1BB 109.7(8) . .
C1B C1B H1BB 107.1(8) 3_667 .
N1B C1B H1BA 109.3(9) . .
C1B C1B H1BA 109.3(9) 3_667 .
H1BB C1B H1BA 109.4(12) . .
O1B C2B N1B 122.65(13) . .
O1B C2B C3B 121.67(13) . .
N1B C2B C3B 115.67(12) . .
N2B C3B N3B 111.59(12) . .
N2B C3B C2B 125.68(12) . .
N3B C3B C2B 122.72(12) . .
C5B C4B N2B 110.09(13) . .
C5B C4B H4B 127.0(9) . .
N2B C4B H4B 123.0(9) . .
N3B C5B C4B 106.83(13) . .
N3B C5B H5B 120.5(10) . .
C4B C5B H5B 132.7(10) . .
N3B C6B H6BC 105.7(9) . .
N3B C6B H6BB 109.2(10) . .
H6BC C6B H6BB 112.2(15) . .
N3B C6B H6A 111.8(11) . .
H6BC C6B H6A 110.7(14) . .
H6BB C6B H6A 107.4(15) . .

loop_
_geom_bond_atom_site_label_1
_geom_bond_atom_site_label_2
_geom_bond_distance
_geom_bond_site_symmetry_2
O1A C2A 1.2358(17) .
N1A C2A 1.3423(18) .
N1A C1A 1.4571(19) .
N1A H1NA 0.892(17) .
N2A C3A 1.3288(17) .
N2A C4A 1.3734(19) .
N3A C5A 1.3649(19) .
N3A C3A 1.3663(18) .
N3A C6A 1.4692(18) .
C1A C1A 1.530(3) 3_766
C1A H1AB 0.990(15) .
C1A H1AA 0.990(15) .
C2A C3A 1.486(2) .
C4A C5A 1.363(2) .
C4A H4A 1.000(17) .
C5A H5A 0.958(16) .
C6A H6AC 1.007(18) .
C6A H6AB 1.002(18) .
C6A H6AA 0.982(17) .
O1B C2B 1.2350(16) .
N1B C2B 1.3420(18) .
N1B C1B 1.4566(18) .
N1B H1NB 0.876(17) .
N2B C3B 1.3314(17) .
N2B C4B 1.3742(19) .
N3B C5B 1.3599(19) .
N3B C3B 1.3617(17) .
N3B C6B 1.4656(18) .
C1B C1B 1.521(3) 3_667
C1B H1BB 1.022(15) .
C1B H1BA 0.980(15) .
C2B C3B 1.478(2) .
C4B C5B 1.361(2) .
C4B H4B 0.993(16) .
C5B H5B 0.928(16) .
C6B H6BC 0.997(18) .
C6B H6BB 1.01(2) .
C6B H6A 0.972(19) .
